data_1543840
loop_
_publ_author_name
'Naito, Wakana'
'Yasuda, Nobuhiro'
'Morimoto, Tatsuki'
'Shigeta, Yasuteru'
'Takaya, Hikaru'
'Hisaki, Ichiro'
'Maeda, Hiromitsu'

_publ_section_title
;
 Doubly N-Methylated Porphyrinoids.
;
_journal_issue 12
_journal_name_full 'Organic letters'
_journal_page_first 3006
_journal_page_last 3009
_journal_paper_doi 10.1021/acs.orglett.6b01377
_journal_volume 18
_journal_year 2016
_chemical_formula_moiety 'C46 H14 F20 N4 O, 1.5(C H2 Cl2)'
_chemical_formula_sum 'C47.5 H17 Cl3 F20 N4 O'
_chemical_formula_weight 1146.00
_chemical_name_systematic
; 
 ? 
;
_space_group_IT_number 2
_symmetry_cell_setting triclinic
_symmetry_Int_Tables_number 2
_symmetry_space_group_name_Hall '-P 1'
_symmetry_space_group_name_H-M 'P -1'
_atom_sites_solution_hydrogens geom
_atom_sites_solution_primary direct
_atom_sites_solution_secondary difmap
_audit_creation_method SHELXL-97
_cell_angle_alpha 65.355(14)
_cell_angle_beta 88.006(11)
_cell_angle_gamma 86.758(12)
_cell_formula_units_Z 2
_cell_length_a 10.2204(18)
_cell_length_b 14.8005(13)
_cell_length_c 15.9075(12)
_cell_measurement_reflns_used 1835
_cell_measurement_temperature 93(2)
_cell_measurement_theta_max 68.25
_cell_measurement_theta_min 26.11
_cell_volume 2183.4(5)
_computing_structure_refinement 'SHELXL-97 (Sheldrick, 1997)'
_computing_structure_solution 'SHELXS-97 (Sheldrick, 1990)'
_diffrn_ambient_temperature 93(2)
_diffrn_detector_area_resol_mean 5.8140
_diffrn_measured_fraction_theta_full 0.975
_diffrn_measured_fraction_theta_max 0.975
_diffrn_measurement_device_type 'Rigaku XtaLAB P200'
_diffrn_measurement_method \w
_diffrn_radiation_monochromator graphite
_diffrn_radiation_source 'fine-focus sealed tube'
_diffrn_radiation_type 'Cu K\a'
_diffrn_radiation_wavelength 1.54187
_diffrn_reflns_av_R_equivalents 0.0391
_diffrn_reflns_av_sigmaI/netI 0.0322
_diffrn_reflns_limit_h_max 11
_diffrn_reflns_limit_h_min -11
_diffrn_reflns_limit_k_max 16
_diffrn_reflns_limit_k_min -15
_diffrn_reflns_limit_l_max 18
_diffrn_reflns_limit_l_min -18
_diffrn_reflns_number 25930
_diffrn_reflns_theta_full 62.50
_diffrn_reflns_theta_max 62.50
_diffrn_reflns_theta_min 6.59
_exptl_absorpt_coefficient_mu 3.110
_exptl_absorpt_correction_T_max 0.9696
_exptl_absorpt_correction_T_min 0.4872
_exptl_absorpt_correction_type multi-scan
_exptl_absorpt_process_details 'REQAB (Rigaku, 1998)'
_exptl_crystal_colour Green
_exptl_crystal_density_diffrn 1.743
_exptl_crystal_density_method 'not measured'
_exptl_crystal_description Prism
_exptl_crystal_F_000 1138
_exptl_crystal_size_max 0.27
_exptl_crystal_size_mid 0.07
_exptl_crystal_size_min 0.01
_refine_diff_density_max 1.013
_refine_diff_density_min -1.178
_refine_diff_density_rms 0.105
_refine_ls_extinction_method none
_refine_ls_goodness_of_fit_ref 1.007
_refine_ls_hydrogen_treatment constr
_refine_ls_matrix_type full
_refine_ls_number_parameters 704
_refine_ls_number_reflns 6787
_refine_ls_number_restraints 97
_refine_ls_restrained_S_all 1.007
_refine_ls_R_factor_all 0.0938
_refine_ls_R_factor_gt 0.0811
_refine_ls_shift/su_max 0.019
_refine_ls_shift/su_mean 0.002
_refine_ls_structure_factor_coef Fsqd
_refine_ls_weighting_details 'calc w=1/[s^2^(Fo^2^)+(0.1622P)^2^+4.7167P] where P=(Fo^2^+2Fc^2^)/3'
_refine_ls_weighting_scheme calc
_refine_ls_wR_factor_gt 0.2377
_refine_ls_wR_factor_ref 0.2480
_reflns_number_gt 5396
_reflns_number_total 6787
_reflns_threshold_expression >2sigma(I)
_cod_data_source_file ol6b01377_si_002.cif
_cod_data_source_block 41020m2'
_cod_original_formula_sum 'C47.50 H17 Cl3 F20 N4 O'
_cod_database_code 1543840

loop_
_symmetry_equiv_pos_as_xyz
'x, y, z'
'-x, -y, -z'

loop_
_atom_site_label
_atom_site_type_symbol
_atom_site_fract_x
_atom_site_fract_y
_atom_site_fract_z
_atom_site_U_iso_or_equiv
_atom_site_adp_type
_atom_site_occupancy
_atom_site_symmetry_multiplicity
_atom_site_calc_flag
_atom_site_refinement_flags
_atom_site_disorder_assembly
_atom_site_disorder_group
C1 C 0.2960(5) 0.3269(3) -0.1691(3) 0.0330(10) Uani 1 1 d . A .
C2 C 0.3258(5) 0.2228(4) -0.1477(3) 0.0371(11) Uani 1 1 d . . .
H1 H 0.3258 0.1924 -0.1898 0.045 Uiso 1 1 calc R . .
C3 C 0.3533(5) 0.1774(3) -0.0577(3) 0.0350(10) Uani 1 1 d . . .
H2 H 0.3765 0.1088 -0.0241 0.042 Uiso 1 1 calc R . .
C4 C 0.3413(5) 0.2522(3) -0.0205(3) 0.0334(10) Uani 1 1 d . . .
N1 N 0.3032(4) 0.3434(3) -0.0918(3) 0.0339(9) Uani 1 1 d . . .
C5 C 0.3699(5) 0.2361(3) 0.0682(3) 0.0345(10) Uani 1 1 d . A .
C6 C 0.3547(5) 0.3104(3) 0.1050(3) 0.0334(10) Uani 1 1 d U . .
N2 N 0.3946(4) 0.3935(3) 0.1911(3) 0.0401(10) Uani 1 1 d U . .
C8 C 0.2991(5) 0.4499(3) 0.1273(3) 0.0340(10) Uani 1 1 d U A .
C9 C 0.2736(5) 0.3965(3) 0.0758(3) 0.0343(10) Uani 1 1 d U A .
H3 H 0.2106 0.4158 0.0282 0.041 Uiso 1 1 calc R . .
C10 C 0.4645(5) 0.4223(4) 0.2541(4) 0.0481(13) Uani 1 1 d . A .
H4 H 0.5261 0.3679 0.2907 0.072 Uiso 1 1 calc R . .
H5 H 0.4015 0.4362 0.2955 0.072 Uiso 1 1 calc R . .
H6 H 0.5128 0.4820 0.2182 0.072 Uiso 1 1 calc R . .
C11 C 0.2445(4) 0.5448(3) 0.1162(3) 0.0323(10) Uani 1 1 d . . .
C12 C 0.1945(5) 0.6084(3) 0.0304(3) 0.0340(10) Uani 1 1 d . A .
N3 N 0.1034(4) 0.6886(3) 0.0140(3) 0.0407(10) Uani 1 1 d . . .
C14 C 0.1503(5) 0.6805(3) -0.1243(3) 0.0336(10) Uani 1 1 d . . .
C15 C 0.2246(5) 0.6078(3) -0.0572(3) 0.0319(10) Uani 1 1 d . A .
H7 H 0.2870 0.5635 -0.0678 0.038 Uiso 1 1 calc R . .
C16 C 0.0239(6) 0.7102(5) 0.0821(4) 0.0520(14) Uani 1 1 d . A .
H8 H -0.0314 0.7706 0.0504 0.078 Uiso 1 1 calc R . .
H9 H 0.0814 0.7201 0.1253 0.078 Uiso 1 1 calc R . .
H10 H -0.0317 0.6542 0.1164 0.078 Uiso 1 1 calc R . .
C17 C 0.1413(5) 0.7052(3) -0.2216(3) 0.0345(10) Uani 1 1 d . A .
C18 C 0.1734(5) 0.6399(3) -0.2612(3) 0.0336(10) Uani 1 1 d . . .
C19 C 0.1666(5) 0.6615(4) -0.3584(3) 0.0369(11) Uani 1 1 d . A .
H11 H 0.1430 0.7243 -0.4065 0.044 Uiso 1 1 calc R . .
C20 C 0.1993(5) 0.5778(4) -0.3692(3) 0.0389(11) Uani 1 1 d . . .
H12 H 0.2025 0.5708 -0.4260 0.047 Uiso 1 1 calc R A .
C21 C 0.2288(4) 0.5002(3) -0.2789(3) 0.0326(10) Uani 1 1 d . A .
N4 N 0.2124(4) 0.5408(3) -0.2160(3) 0.0350(9) Uani 1 1 d . A .
H17 H 0.2247 0.5087 -0.1561 0.042 Uiso 1 1 calc R . .
C22 C 0.2655(5) 0.4008(3) -0.2585(3) 0.0334(10) Uani 1 1 d . . .
C23 C 0.4247(5) 0.1353(3) 0.1324(3) 0.0344(11) Uani 1 1 d . . .
C24 C 0.5522(5) 0.1023(4) 0.1263(3) 0.0390(11) Uani 1 1 d . A .
C25 C 0.6016(5) 0.0111(4) 0.1873(4) 0.0407(12) Uani 1 1 d . . .
C26 C 0.5225(5) -0.0515(3) 0.2572(3) 0.0361(11) Uani 1 1 d . A .
C27 C 0.3961(6) -0.0217(4) 0.2656(3) 0.0430(12) Uani 1 1 d . . .
C28 C 0.3492(5) 0.0714(4) 0.2030(3) 0.0365(11) Uani 1 1 d . A .
F1 F 0.6341(3) 0.1612(2) 0.0621(2) 0.0615(9) Uani 1 1 d . . .
F2 F 0.7269(3) -0.0175(2) 0.1800(3) 0.0594(9) Uani 1 1 d . A .
F3 F 0.5717(3) -0.1395(2) 0.3174(2) 0.0502(8) Uani 1 1 d . . .
F4 F 0.3193(4) -0.0811(2) 0.3326(2) 0.0661(10) Uani 1 1 d . A .
F5 F 0.2250(3) 0.0987(2) 0.2120(2) 0.0605(9) Uani 1 1 d . . .
C29 C 0.2424(4) 0.5761(3) 0.1933(3) 0.0317(10) Uani 1 1 d . A .
C30 C 0.1737(5) 0.5269(3) 0.2754(3) 0.0353(11) Uani 1 1 d . . .
C31 C 0.1703(5) 0.5580(4) 0.3457(3) 0.0394(12) Uani 1 1 d . A .
C32 C 0.2375(5) 0.6398(4) 0.3360(3) 0.0429(12) Uani 1 1 d . . .
C33 C 0.3080(5) 0.6891(4) 0.2568(4) 0.0416(12) Uani 1 1 d . A .
C34 C 0.3097(5) 0.6572(4) 0.1868(3) 0.0381(11) Uani 1 1 d . . .
F6 F 0.1047(3) 0.4488(2) 0.28594(19) 0.0459(7) Uani 1 1 d . A .
F7 F 0.0990(3) 0.5118(2) 0.42297(19) 0.0526(8) Uani 1 1 d . . .
F8 F 0.2361(3) 0.6707(3) 0.4041(2) 0.0574(9) Uani 1 1 d . A .
F9 F 0.3773(3) 0.7670(3) 0.2485(3) 0.0605(9) Uani 1 1 d . . .
F10 F 0.3802(3) 0.7063(2) 0.1107(2) 0.0507(8) Uani 1 1 d . A .
C35 C 0.0880(5) 0.8070(3) -0.2840(3) 0.0337(10) Uani 1 1 d . . .
C36 C 0.1611(5) 0.8889(4) -0.3058(4) 0.0405(12) Uani 1 1 d . A .
C37 C 0.1151(5) 0.9840(4) -0.3608(4) 0.0435(12) Uani 1 1 d . . .
C38 C -0.0087(5) 0.9988(3) -0.3954(3) 0.0390(12) Uani 1 1 d . A .
C39 C -0.0841(5) 0.9188(4) -0.3763(3) 0.0391(12) Uani 1 1 d . . .
C40 C -0.0363(5) 0.8239(3) -0.3200(3) 0.0352(11) Uani 1 1 d . A .
F11 F 0.2833(3) 0.8768(2) -0.2725(3) 0.0606(9) Uani 1 1 d . . .
F12 F 0.1920(3) 1.0619(2) -0.3811(3) 0.0623(9) Uani 1 1 d . A .
F13 F -0.0562(3) 1.0910(2) -0.4485(2) 0.0511(8) Uani 1 1 d . . .
F14 F -0.2054(3) 0.9329(2) -0.4102(2) 0.0570(9) Uani 1 1 d . A .
F15 F -0.1149(3) 0.7488(2) -0.3004(2) 0.0480(7) Uani 1 1 d . . .
C41 C 0.2689(5) 0.3696(3) -0.3368(3) 0.0335(11) Uani 1 1 d . A .
C42 C 0.1631(5) 0.3269(4) -0.3545(3) 0.0374(11) Uani 1 1 d . . .
C43 C 0.1624(5) 0.2987(4) -0.4275(4) 0.0421(12) Uani 1 1 d . A .
C44 C 0.2708(6) 0.3107(4) -0.4825(3) 0.0421(12) Uani 1 1 d . . .
C45 C 0.3787(5) 0.3536(4) -0.4674(3) 0.0432(12) Uani 1 1 d . A .
C46 C 0.3766(5) 0.3828(4) -0.3952(3) 0.0371(11) Uani 1 1 d . . .
F16 F 0.0557(3) 0.3135(2) -0.3005(2) 0.0487(7) Uani 1 1 d . A .
F17 F 0.0542(3) 0.2616(2) -0.4440(2) 0.0552(8) Uani 1 1 d . . .
F18 F 0.2715(4) 0.2837(2) -0.5529(2) 0.0592(9) Uani 1 1 d . A .
F19 F 0.4874(3) 0.3638(3) -0.5203(2) 0.0598(9) Uani 1 1 d . . .
F20 F 0.4823(3) 0.4245(2) -0.3832(2) 0.0486(7) Uani 1 1 d . A .
C47 C 0.0566(12) 0.9649(8) 0.1273(7) 0.114(4) Uani 1 1 d . . .
H13 H 0.0569 1.0354 0.1179 0.137 Uiso 1 1 calc R . .
H14 H -0.0260 0.9557 0.1018 0.137 Uiso 1 1 calc R . .
Cl1 Cl 0.0590(3) 0.89220(18) 0.24147(17) 0.1018(7) Uani 1 1 d . . .
Cl2 Cl 0.1878(3) 0.9407(2) 0.06603(18) 0.1098(8) Uani 1 1 d . . .
C13 C 0.0737(5) 0.7340(4) -0.0778(3) 0.0418(14) Uani 0.730(10) 1 d P A 1
O1 O 0.0001(5) 0.8095(4) -0.1126(3) 0.0491(16) Uani 0.730(10) 1 d P A 1
C7B C 0.4283(5) 0.3098(4) 0.1797(3) 0.0403(14) Uani 0.730(10) 1 d P A 1
H15 H 0.4905 0.2592 0.2153 0.048 Uiso 0.730(10) 1 calc PR A 1
O2 O 0.4917(14) 0.2414(10) 0.2368(9) 0.048(4) Uani 0.270(10) 1 d PU A 2
C7 C 0.4283(5) 0.3098(4) 0.1797(3) 0.0403(14) Uani 0.27 1 d PU A 2
C13B C 0.0737(5) 0.7340(4) -0.0778(3) 0.0418(14) Uani 0.27 1 d P A 2
H16 H 0.0145 0.7897 -0.1063 0.050 Uiso 0.270(10) 1 calc PR A 2
Cl3 Cl 0.5972(5) 0.1550(4) 0.4598(4) 0.1095(15) Uani 0.50 1 d PDU B -1
C48 C 0.513(3) 0.0757(15) 0.4313(10) 0.136(10) Uani 0.50 1 d PDU B -1
H18 H 0.4264 0.1082 0.4071 0.163 Uiso 0.50 1 calc PR B -1
H19 H 0.5609 0.0657 0.3805 0.163 Uiso 0.50 1 calc PR B -1
Cl5 Cl 0.4883(8) -0.0358(5) 0.5170(8) 0.199(5) Uani 0.50 1 d PDU B -1

loop_
_atom_site_aniso_label
_atom_site_aniso_U_11
_atom_site_aniso_U_22
_atom_site_aniso_U_33
_atom_site_aniso_U_23
_atom_site_aniso_U_13
_atom_site_aniso_U_12
C1 0.042(3) 0.030(3) 0.033(2) -0.019(2) -0.0078(19) 0.010(2)
C2 0.053(3) 0.031(3) 0.036(3) -0.024(2) -0.010(2) 0.010(2)
C3 0.047(3) 0.024(2) 0.037(3) -0.016(2) -0.007(2) 0.007(2)
C4 0.043(3) 0.028(2) 0.033(2) -0.017(2) -0.0031(19) 0.0055(19)
N1 0.046(2) 0.030(2) 0.032(2) -0.0186(16) -0.0073(16) 0.0085(17)
C5 0.047(3) 0.023(2) 0.035(2) -0.0136(19) -0.004(2) 0.0038(19)
C6 0.045(3) 0.032(3) 0.028(2) -0.0169(19) -0.0032(19) 0.003(2)
N2 0.050(2) 0.040(2) 0.040(2) -0.0263(19) -0.0176(18) 0.0113(18)
C8 0.043(3) 0.034(3) 0.031(2) -0.019(2) -0.0065(19) 0.005(2)
C9 0.052(3) 0.026(2) 0.028(2) -0.0148(19) -0.0120(19) 0.011(2)
C10 0.053(3) 0.052(3) 0.053(3) -0.035(3) -0.028(2) 0.017(3)
C11 0.040(2) 0.030(2) 0.033(2) -0.019(2) -0.0053(19) 0.0037(19)
C12 0.045(3) 0.028(2) 0.035(2) -0.020(2) -0.007(2) 0.004(2)
N3 0.051(2) 0.038(2) 0.037(2) -0.0218(18) -0.0063(18) 0.0195(19)
C14 0.046(3) 0.027(2) 0.035(2) -0.020(2) -0.007(2) 0.007(2)
C15 0.042(3) 0.027(2) 0.031(2) -0.0181(19) -0.0099(19) 0.0113(19)
C16 0.058(3) 0.062(4) 0.043(3) -0.032(3) -0.008(2) 0.021(3)
C17 0.045(3) 0.024(2) 0.036(2) -0.015(2) -0.014(2) 0.0127(19)
C18 0.040(2) 0.029(2) 0.035(2) -0.017(2) -0.0111(19) 0.0083(19)
C19 0.049(3) 0.027(2) 0.036(2) -0.014(2) -0.009(2) 0.009(2)
C20 0.052(3) 0.035(3) 0.035(3) -0.021(2) -0.005(2) 0.007(2)
C21 0.037(2) 0.033(3) 0.034(2) -0.021(2) -0.0090(19) 0.0108(19)
N4 0.052(2) 0.029(2) 0.0297(19) -0.0182(16) -0.0143(17) 0.0132(17)
C22 0.044(3) 0.030(3) 0.035(2) -0.023(2) -0.0085(19) 0.009(2)
C23 0.052(3) 0.029(2) 0.029(2) -0.020(2) -0.011(2) 0.010(2)
C24 0.053(3) 0.027(3) 0.038(3) -0.015(2) -0.002(2) 0.001(2)
C25 0.045(3) 0.032(3) 0.052(3) -0.025(2) -0.010(2) 0.009(2)
C26 0.051(3) 0.024(2) 0.037(3) -0.017(2) -0.015(2) 0.010(2)
C27 0.063(3) 0.034(3) 0.032(2) -0.013(2) -0.002(2) 0.001(2)
C28 0.041(3) 0.032(3) 0.037(2) -0.015(2) -0.004(2) 0.006(2)
F1 0.060(2) 0.0397(18) 0.068(2) -0.0087(16) 0.0134(16) 0.0069(15)
F2 0.0485(18) 0.0410(18) 0.085(2) -0.0246(16) -0.0034(16) 0.0149(14)
F3 0.073(2) 0.0299(15) 0.0462(16) -0.0146(13) -0.0192(14) 0.0107(14)
F4 0.074(2) 0.0430(19) 0.059(2) -0.0012(16) 0.0128(17) 0.0057(16)
F5 0.0509(18) 0.0453(18) 0.067(2) -0.0073(15) 0.0085(15) 0.0135(14)
C29 0.040(2) 0.031(3) 0.028(2) -0.0166(19) -0.0089(18) 0.0062(19)
C30 0.045(3) 0.027(3) 0.032(2) -0.0118(19) -0.0080(19) 0.008(2)
C31 0.052(3) 0.039(3) 0.023(2) -0.010(2) -0.006(2) 0.018(2)
C32 0.056(3) 0.047(3) 0.037(3) -0.029(2) -0.014(2) 0.016(2)
C33 0.049(3) 0.039(3) 0.050(3) -0.031(2) -0.011(2) 0.002(2)
C34 0.049(3) 0.038(3) 0.033(2) -0.020(2) -0.002(2) 0.001(2)
F6 0.0593(18) 0.0297(15) 0.0480(17) -0.0159(13) 0.0010(13) 0.0000(13)
F7 0.075(2) 0.0460(18) 0.0295(14) -0.0109(13) 0.0030(13) 0.0179(15)
F8 0.080(2) 0.069(2) 0.0413(16) -0.0420(16) -0.0129(15) 0.0150(17)
F9 0.067(2) 0.063(2) 0.079(2) -0.0549(19) -0.0039(17) -0.0123(17)
F10 0.0644(19) 0.0498(18) 0.0485(17) -0.0299(15) 0.0100(14) -0.0171(15)
C35 0.048(3) 0.027(2) 0.031(2) -0.0181(19) -0.011(2) 0.010(2)
C36 0.046(3) 0.034(3) 0.050(3) -0.024(2) -0.014(2) 0.006(2)
C37 0.061(3) 0.024(3) 0.050(3) -0.020(2) -0.006(2) 0.003(2)
C38 0.059(3) 0.025(3) 0.033(2) -0.013(2) -0.009(2) 0.010(2)
C39 0.049(3) 0.036(3) 0.034(2) -0.016(2) -0.015(2) 0.013(2)
C40 0.052(3) 0.022(2) 0.035(2) -0.0151(19) -0.010(2) 0.008(2)
F11 0.0554(19) 0.0377(17) 0.091(2) -0.0285(17) -0.0295(17) 0.0066(14)
F12 0.070(2) 0.0275(16) 0.089(2) -0.0225(16) -0.0137(18) -0.0024(15)
F13 0.077(2) 0.0261(15) 0.0447(16) -0.0106(12) -0.0132(14) 0.0168(14)
F14 0.0561(19) 0.0411(18) 0.069(2) -0.0188(15) -0.0310(16) 0.0177(14)
F15 0.0494(17) 0.0317(16) 0.0620(19) -0.0178(14) -0.0198(14) 0.0033(13)
C41 0.049(3) 0.025(2) 0.030(2) -0.0155(19) -0.018(2) 0.016(2)
C42 0.046(3) 0.032(3) 0.038(3) -0.020(2) -0.012(2) 0.016(2)
C43 0.059(3) 0.028(3) 0.044(3) -0.019(2) -0.027(2) 0.012(2)
C44 0.067(3) 0.035(3) 0.027(2) -0.017(2) -0.018(2) 0.017(2)
C45 0.060(3) 0.038(3) 0.036(3) -0.020(2) -0.013(2) 0.011(2)
C46 0.046(3) 0.037(3) 0.032(2) -0.019(2) -0.011(2) 0.011(2)
F16 0.0483(17) 0.0514(19) 0.0560(18) -0.0323(15) -0.0080(14) 0.0054(14)
F17 0.066(2) 0.0503(19) 0.0602(19) -0.0323(16) -0.0258(15) 0.0013(15)
F18 0.095(2) 0.056(2) 0.0405(16) -0.0344(15) -0.0198(16) 0.0063(17)
F19 0.072(2) 0.075(2) 0.0459(17) -0.0393(17) 0.0082(15) 0.0006(17)
F20 0.0517(17) 0.0570(19) 0.0488(17) -0.0331(15) -0.0069(13) -0.0017(14)
C47 0.155(9) 0.096(7) 0.120(8) -0.074(6) -0.050(7) 0.025(6)
Cl1 0.1210(18) 0.0866(15) 0.1033(16) -0.0478(12) 0.0009(13) 0.0177(13)
Cl2 0.1232(19) 0.1030(18) 0.1038(17) -0.0432(14) 0.0025(14) -0.0105(14)
C13 0.054(3) 0.040(3) 0.038(3) -0.024(2) -0.008(2) 0.016(2)
O1 0.062(3) 0.044(3) 0.046(3) -0.027(2) -0.020(2) 0.031(2)
C7B 0.047(3) 0.039(3) 0.044(3) -0.028(2) -0.014(2) 0.016(2)
O2 0.063(8) 0.046(8) 0.043(7) -0.028(6) -0.026(6) 0.024(6)
C7 0.047(3) 0.039(3) 0.044(3) -0.028(2) -0.014(2) 0.016(2)
C13B 0.054(3) 0.040(3) 0.038(3) -0.024(2) -0.008(2) 0.016(2)
Cl3 0.100(3) 0.122(4) 0.138(4) -0.086(3) 0.003(3) 0.003(3)
C48 0.140(16) 0.21(2) 0.023(6) -0.004(10) -0.032(8) -0.071(16)
Cl5 0.124(5) 0.107(5) 0.281(11) 0.013(8) -0.118(7) -0.016(5)

loop_
_atom_type_symbol
_atom_type_description
_atom_type_scat_dispersion_real
_atom_type_scat_dispersion_imag
_atom_type_scat_source
C C 0.0181 0.0091 'International Tables Vol C Tables 4.2.6.8 and 6.1.1.4'
H H 0.0000 0.0000 'International Tables Vol C Tables 4.2.6.8 and 6.1.1.4'
F F 0.0727 0.0534 'International Tables Vol C Tables 4.2.6.8 and 6.1.1.4'
N N 0.0311 0.0180 'International Tables Vol C Tables 4.2.6.8 and 6.1.1.4'
O O 0.0492 0.0322 'International Tables Vol C Tables 4.2.6.8 and 6.1.1.4'
Cl Cl 0.3639 0.7018 'International Tables Vol C Tables 4.2.6.8 and 6.1.1.4'

loop_
_geom_angle_atom_site_label_1
_geom_angle_atom_site_label_2
_geom_angle_atom_site_label_3
_geom_angle
N1 C1 C22 125.1(4)
N1 C1 C2 110.2(4)
C22 C1 C2 124.7(4)
C3 C2 C1 107.3(4)
C3 C2 H1 126.4
C1 C2 H1 126.4
C2 C3 C4 107.6(4)
C2 C3 H2 126.2
C4 C3 H2 126.2
C5 C4 N1 126.3(4)
C5 C4 C3 125.2(4)
N1 C4 C3 108.4(4)
C1 N1 C4 106.5(4)
C4 C5 C6 124.7(4)
C4 C5 C23 118.7(4)
C6 C5 C23 116.5(4)
C9 C6 C7B 106.0(4)
C9 C6 C5 129.4(4)
C7B C6 C5 124.6(4)
C7B N2 C8 110.1(4)
C7B N2 C10 122.1(4)
C8 N2 C10 127.4(4)
N2 C8 C9 106.2(4)
N2 C8 C11 125.8(4)
C9 C8 C11 127.9(4)
C8 C9 C6 109.4(4)
C8 C9 H3 125.3
C6 C9 H3 125.3
N2 C10 H4 109.5
N2 C10 H5 109.5
H4 C10 H5 109.5
N2 C10 H6 109.5
H4 C10 H6 109.5
H5 C10 H6 109.5
C12 C11 C8 118.4(4)
C12 C11 C29 120.4(4)
C8 C11 C29 121.2(4)
C11 C12 N3 125.6(4)
C11 C12 C15 128.1(4)
N3 C12 C15 106.3(4)
C13 N3 C12 110.1(4)
C13 N3 C16 120.7(4)
C12 N3 C16 127.7(4)
C15 C14 C17 130.4(4)
C15 C14 C13 106.3(4)
C17 C14 C13 123.3(4)
C14 C15 C12 110.0(4)
C14 C15 H7 125.0
C12 C15 H7 125.0
N3 C16 H8 109.5
N3 C16 H9 109.5
H8 C16 H9 109.5
N3 C16 H10 109.5
H8 C16 H10 109.5
H9 C16 H10 109.5
C18 C17 C14 124.2(4)
C18 C17 C35 117.3(4)
C14 C17 C35 118.4(4)
N4 C18 C17 127.0(4)
N4 C18 C19 106.8(4)
C17 C18 C19 126.1(4)
C20 C19 C18 108.5(4)
C20 C19 H11 125.8
C18 C19 H11 125.8
C19 C20 C21 107.7(4)
C19 C20 H12 126.2
C21 C20 H12 126.2
N4 C21 C22 125.8(4)
N4 C21 C20 107.7(4)
C22 C21 C20 126.5(4)
C21 N4 C18 109.4(4)
C21 N4 H17 125.3
C18 N4 H17 125.3
C21 C22 C1 125.1(4)
C21 C22 C41 117.3(4)
C1 C22 C41 117.6(4)
C28 C23 C24 116.2(4)
C28 C23 C5 120.7(4)
C24 C23 C5 123.0(4)
F1 C24 C25 117.5(4)
F1 C24 C23 120.2(4)
C25 C24 C23 122.2(5)
F2 C25 C24 120.3(5)
F2 C25 C26 119.7(4)
C24 C25 C26 120.0(5)
F3 C26 C27 120.6(5)
F3 C26 C25 119.8(4)
C27 C26 C25 119.6(4)
F4 C27 C26 120.2(4)
F4 C27 C28 120.8(5)
C26 C27 C28 119.1(5)
F5 C28 C23 119.0(4)
F5 C28 C27 118.0(4)
C23 C28 C27 122.9(4)
C34 C29 C30 116.3(4)
C34 C29 C11 121.0(4)
C30 C29 C11 122.7(4)
F6 C30 C31 118.3(4)
F6 C30 C29 119.5(4)
C31 C30 C29 122.1(5)
F7 C31 C30 121.2(5)
F7 C31 C32 119.1(4)
C30 C31 C32 119.7(5)
F8 C32 C33 119.7(5)
F8 C32 C31 120.6(5)
C33 C32 C31 119.7(4)
F9 C33 C32 119.8(4)
F9 C33 C34 120.4(5)
C32 C33 C34 119.7(5)
F10 C34 C33 118.3(5)
F10 C34 C29 119.3(4)
C33 C34 C29 122.4(5)
C36 C35 C40 116.7(4)
C36 C35 C17 120.7(4)
C40 C35 C17 122.6(4)
F11 C36 C35 119.2(4)
F11 C36 C37 118.0(5)
C35 C36 C37 122.8(5)
F12 C37 C38 120.3(4)
F12 C37 C36 120.3(5)
C38 C37 C36 119.4(5)
F13 C38 C37 120.5(5)
F13 C38 C39 119.9(4)
C37 C38 C39 119.6(4)
F14 C39 C38 119.9(4)
F14 C39 C40 120.2(5)
C38 C39 C40 119.9(4)
F15 C40 C35 120.6(4)
F15 C40 C39 117.9(4)
C35 C40 C39 121.6(5)
C42 C41 C46 116.7(4)
C42 C41 C22 121.0(4)
C46 C41 C22 122.3(4)
F16 C42 C41 119.0(4)
F16 C42 C43 118.6(5)
C41 C42 C43 122.4(5)
F17 C43 C44 120.7(4)
F17 C43 C42 119.8(5)
C44 C43 C42 119.5(5)
F18 C44 C43 120.1(5)
F18 C44 C45 119.9(5)
C43 C44 C45 120.0(4)
F19 C45 C44 120.4(4)
F19 C45 C46 120.0(5)
C44 C45 C46 119.6(5)
F20 C46 C41 120.4(4)
F20 C46 C45 117.8(4)
C41 C46 C45 121.8(5)
Cl1 C47 Cl2 113.9(6)
Cl1 C47 H13 108.8
Cl2 C47 H13 108.8
Cl1 C47 H14 108.8
Cl2 C47 H14 108.8
H13 C47 H14 107.7
O1 C13 N3 124.0(4)
O1 C13 C14 128.6(5)
N3 C13 C14 107.3(4)
N2 C7B C6 108.2(4)
N2 C7B H15 125.9
C6 C7B H15 125.9
Cl5 C48 Cl3 115.7(9)
Cl5 C48 H18 108.4
Cl3 C48 H18 108.4
Cl5 C48 H19 108.3
Cl3 C48 H19 108.3
H18 C48 H19 107.4

loop_
_geom_bond_atom_site_label_1
_geom_bond_atom_site_label_2
_geom_bond_distance
C1 N1 1.355(6)
C1 C22 1.417(6)
C1 C2 1.449(7)
C2 C3 1.336(7)
C2 H1 0.9500
C3 C4 1.455(6)
C3 H2 0.9500
C4 C5 1.368(7)
C4 N1 1.399(6)
C5 C6 1.445(6)
C5 C23 1.502(6)
C6 C9 1.393(6)
C6 C7B 1.424(7)
N2 C7B 1.349(6)
N2 C8 1.395(6)
N2 C10 1.462(6)
C8 C9 1.393(6)
C8 C11 1.423(6)
C9 H3 0.9500
C10 H4 0.9800
C10 H5 0.9800
C10 H6 0.9800
C11 C12 1.391(7)
C11 C29 1.482(6)
C12 N3 1.406(6)
C12 C15 1.421(6)
N3 C13 1.366(6)
N3 C16 1.461(6)
C14 C15 1.372(6)
C14 C17 1.440(6)
C14 C13 1.471(6)
C15 H7 0.9500
C16 H8 0.9800
C16 H9 0.9800
C16 H10 0.9800
C17 C18 1.377(7)
C17 C35 1.499(6)
C18 N4 1.378(6)
C18 C19 1.446(7)
C19 C20 1.342(7)
C19 H11 0.9500
C20 C21 1.446(7)
C20 H12 0.9500
C21 N4 1.366(6)
C21 C22 1.399(6)
N4 H17 0.8800
C22 C41 1.497(6)
C23 C28 1.374(7)
C23 C24 1.381(7)
C24 F1 1.336(6)
C24 C25 1.372(7)
C25 F2 1.343(6)
C25 C26 1.383(8)
C26 F3 1.336(5)
C26 C27 1.361(7)
C27 F4 1.329(6)
C27 C28 1.391(7)
C28 F5 1.330(6)
C29 C34 1.382(7)
C29 C30 1.388(7)
C30 F6 1.336(6)
C30 C31 1.374(7)
C31 F7 1.343(6)
C31 C32 1.376(8)
C32 F8 1.340(5)
C32 C33 1.367(8)
C33 F9 1.344(6)
C33 C34 1.378(7)
C34 F10 1.333(6)
C35 C36 1.373(7)
C35 C40 1.378(7)
C36 F11 1.346(6)
C36 C37 1.376(7)
C37 F12 1.351(6)
C37 C38 1.367(8)
C38 F13 1.343(5)
C38 C39 1.370(7)
C39 F14 1.339(6)
C39 C40 1.385(7)
C40 F15 1.332(6)
C41 C42 1.377(7)
C41 C46 1.384(7)
C42 F16 1.341(6)
C42 C43 1.388(7)
C43 F17 1.344(6)
C43 C44 1.360(8)
C44 F18 1.337(6)
C44 C45 1.378(8)
C45 F19 1.346(6)
C45 C46 1.385(7)
C46 F20 1.331(6)
C47 Cl1 1.681(11)
C47 Cl2 1.738(12)
C47 H13 0.9900
C47 H14 0.9900
C13 O1 1.240(7)
C7B H15 0.9500
Cl3 C48 1.706(16)
C48 Cl5 1.671(17)
C48 H18 0.9900
C48 H19 0.9900

loop_
_geom_hbond_atom_site_label_D
_geom_hbond_atom_site_label_H
_geom_hbond_atom_site_label_A
_geom_hbond_distance_DH
_geom_hbond_distance_HA
_geom_hbond_distance_DA
_geom_hbond_angle_DHA
N4 H17 N1 0.88 2.33 2.882(5) 120.9

loop_
_geom_torsion_atom_site_label_1
_geom_torsion_atom_site_label_2
_geom_torsion_atom_site_label_3
_geom_torsion_atom_site_label_4
_geom_torsion
N1 C1 C2 C3 -1.2(6)
C22 C1 C2 C3 178.1(5)
C1 C2 C3 C4 0.0(6)
C2 C3 C4 C5 -175.6(5)
C2 C3 C4 N1 1.1(6)
C22 C1 N1 C4 -177.4(5)
C2 C1 N1 C4 1.8(5)
C5 C4 N1 C1 174.9(5)
C3 C4 N1 C1 -1.8(5)
N1 C4 C5 C6 5.4(8)
C3 C4 C5 C6 -178.5(5)
N1 C4 C5 C23 -172.8(4)
C3 C4 C5 C23 3.3(8)
C4 C5 C6 C9 23.6(8)
C23 C5 C6 C9 -158.1(5)
C4 C5 C6 C7B -153.7(5)
C23 C5 C6 C7B 24.6(7)
C7B N2 C8 C9 0.7(6)
C10 N2 C8 C9 172.8(5)
C7B N2 C8 C11 -177.0(5)
C10 N2 C8 C11 -4.8(8)
N2 C8 C9 C6 -1.9(6)
C11 C8 C9 C6 175.7(5)
C7B C6 C9 C8 2.4(6)
C5 C6 C9 C8 -175.3(5)
N2 C8 C11 C12 154.0(5)
C9 C8 C11 C12 -23.1(8)
N2 C8 C11 C29 -25.1(8)
C9 C8 C11 C29 157.7(5)
C8 C11 C12 N3 159.1(5)
C29 C11 C12 N3 -21.7(7)
C8 C11 C12 C15 -21.9(8)
C29 C11 C12 C15 157.2(5)
C11 C12 N3 C13 -178.8(5)
C15 C12 N3 C13 2.1(6)
C11 C12 N3 C16 -13.2(8)
C15 C12 N3 C16 167.7(5)
C17 C14 C15 C12 -176.5(5)
C13 C14 C15 C12 3.1(6)
C11 C12 C15 C14 177.6(5)
N3 C12 C15 C14 -3.3(6)
C15 C14 C17 C18 23.0(9)
C13 C14 C17 C18 -156.6(5)
C15 C14 C17 C35 -159.9(5)
C13 C14 C17 C35 20.5(7)
C14 C17 C18 N4 3.4(8)
C35 C17 C18 N4 -173.7(4)
C14 C17 C18 C19 -179.7(5)
C35 C17 C18 C19 3.2(8)
N4 C18 C19 C20 0.5(6)
C17 C18 C19 C20 -176.9(5)
C18 C19 C20 C21 -0.3(6)
C19 C20 C21 N4 0.0(6)
C19 C20 C21 C22 179.0(5)
C22 C21 N4 C18 -178.7(5)
C20 C21 N4 C18 0.3(5)
C17 C18 N4 C21 176.9(5)
C19 C18 N4 C21 -0.5(5)
N4 C21 C22 C1 -2.4(8)
C20 C21 C22 C1 178.8(5)
N4 C21 C22 C41 175.8(4)
C20 C21 C22 C41 -3.0(7)
N1 C1 C22 C21 -5.0(8)
C2 C1 C22 C21 175.9(5)
N1 C1 C22 C41 176.9(4)
C2 C1 C22 C41 -2.3(7)
C4 C5 C23 C28 -107.4(5)
C6 C5 C23 C28 74.2(6)
C4 C5 C23 C24 74.4(6)
C6 C5 C23 C24 -104.0(5)
C28 C23 C24 F1 -177.3(4)
C5 C23 C24 F1 1.0(7)
C28 C23 C24 C25 -0.2(7)
C5 C23 C24 C25 178.1(4)
F1 C24 C25 F2 -1.8(7)
C23 C24 C25 F2 -178.9(4)
F1 C24 C25 C26 177.8(4)
C23 C24 C25 C26 0.7(8)
F2 C25 C26 F3 0.8(7)
C24 C25 C26 F3 -178.8(4)
F2 C25 C26 C27 178.9(4)
C24 C25 C26 C27 -0.7(7)
F3 C26 C27 F4 -1.7(7)
C25 C26 C27 F4 -179.8(5)
F3 C26 C27 C28 178.4(4)
C25 C26 C27 C28 0.3(7)
C24 C23 C28 F5 -179.4(4)
C5 C23 C28 F5 2.3(7)
C24 C23 C28 C27 -0.2(7)
C5 C23 C28 C27 -178.5(4)
F4 C27 C28 F5 -0.6(7)
C26 C27 C28 F5 179.3(4)
F4 C27 C28 C23 -179.8(5)
C26 C27 C28 C23 0.2(8)
C12 C11 C29 C34 -61.9(6)
C8 C11 C29 C34 117.3(5)
C12 C11 C29 C30 118.1(5)
C8 C11 C29 C30 -62.8(6)
C34 C29 C30 F6 179.0(4)
C11 C29 C30 F6 -1.0(6)
C34 C29 C30 C31 1.3(7)
C11 C29 C30 C31 -178.6(4)
F6 C30 C31 F7 -0.4(6)
C29 C30 C31 F7 177.3(4)
F6 C30 C31 C32 -178.3(4)
C29 C30 C31 C32 -0.7(7)
F7 C31 C32 F8 2.5(7)
C30 C31 C32 F8 -179.5(4)
F7 C31 C32 C33 -178.5(4)
C30 C31 C32 C33 -0.5(7)
F8 C32 C33 F9 1.2(7)
C31 C32 C33 F9 -177.8(4)
F8 C32 C33 C34 179.9(4)
C31 C32 C33 C34 0.9(7)
F9 C33 C34 F10 -0.8(7)
C32 C33 C34 F10 -179.5(4)
F9 C33 C34 C29 178.5(4)
C32 C33 C34 C29 -0.2(8)
C30 C29 C34 F10 178.4(4)
C11 C29 C34 F10 -1.6(7)
C30 C29 C34 C33 -0.9(7)
C11 C29 C34 C33 179.0(4)
C18 C17 C35 C36 -109.6(5)
C14 C17 C35 C36 73.1(6)
C18 C17 C35 C40 72.3(6)
C14 C17 C35 C40 -105.0(5)
C40 C35 C36 F11 -179.9(4)
C17 C35 C36 F11 1.8(7)
C40 C35 C36 C37 -0.1(7)
C17 C35 C36 C37 -178.3(5)
F11 C36 C37 F12 0.8(8)
C35 C36 C37 F12 -179.1(5)
F11 C36 C37 C38 -179.8(5)
C35 C36 C37 C38 0.4(8)
F12 C37 C38 F13 -1.2(7)
C36 C37 C38 F13 179.3(5)
F12 C37 C38 C39 178.2(5)
C36 C37 C38 C39 -1.3(8)
F13 C38 C39 F14 -0.4(7)
C37 C38 C39 F14 -179.8(5)
F13 C38 C39 C40 -178.7(4)
C37 C38 C39 C40 1.9(7)
C36 C35 C40 F15 -178.3(4)
C17 C35 C40 F15 -0.1(7)
C36 C35 C40 C39 0.7(7)
C17 C35 C40 C39 179.0(4)
F14 C39 C40 F15 -0.8(7)
C38 C39 C40 F15 177.4(4)
F14 C39 C40 C35 -179.9(4)
C38 C39 C40 C35 -1.7(7)
C21 C22 C41 C42 -94.9(6)
C1 C22 C41 C42 83.4(5)
C21 C22 C41 C46 84.4(6)
C1 C22 C41 C46 -97.3(6)
C46 C41 C42 F16 -179.3(4)
C22 C41 C42 F16 0.1(6)
C46 C41 C42 C43 -0.5(7)
C22 C41 C42 C43 178.9(4)
F16 C42 C43 F17 1.9(6)
C41 C42 C43 F17 -177.0(4)
F16 C42 C43 C44 -179.3(4)
C41 C42 C43 C44 1.9(7)
F17 C43 C44 F18 -1.2(7)
C42 C43 C44 F18 179.9(4)
F17 C43 C44 C45 176.7(4)
C42 C43 C44 C45 -2.2(7)
F18 C44 C45 F19 -3.5(7)
C43 C44 C45 F19 178.6(4)
F18 C44 C45 C46 179.0(4)
C43 C44 C45 C46 1.1(7)
C42 C41 C46 F20 179.3(4)
C22 C41 C46 F20 0.0(7)
C42 C41 C46 C45 -0.6(7)
C22 C41 C46 C45 180.0(4)
F19 C45 C46 F20 2.8(7)
C44 C45 C46 F20 -179.6(4)
F19 C45 C46 C41 -177.2(4)
C44 C45 C46 C41 0.3(7)
C12 N3 C13 O1 -176.8(6)
C16 N3 C13 O1 16.5(9)
C12 N3 C13 C14 -0.3(6)
C16 N3 C13 C14 -167.0(5)
C15 C14 C13 O1 174.6(6)
C17 C14 C13 O1 -5.8(9)
C15 C14 C13 N3 -1.7(6)
C17 C14 C13 N3 177.9(5)
C8 N2 C7B C6 0.8(6)
C10 N2 C7B C6 -171.8(5)
C9 C6 C7B N2 -2.0(6)
C5 C6 C7B N2 175.9(5)
